data_4032007
loop_
_publ_author_name
'Yugandar, S.'
'Konda, S.'
'Parameshwarappa, G.'
'Ila, H.'

_publ_section_title
;
 One-Pot Synthesis of 2,4,5-Trisubstituted Imidazoles via [2 + 2 + 1]
 Cycloannulation of 1,3-Bishet(aryl)-monothio-1,3-diketones,
 \a-Substituted Methylamines and Sodium Nitrite through \a-Nitrosation of
 Enaminones.
;
_journal_issue 13
_journal_name_full 'The Journal of organic chemistry'
_journal_page_first 5606
_journal_page_last 5622
_journal_paper_doi 10.1021/acs.joc.6b00938
_journal_volume 81
_journal_year 2016
_chemical_formula_sum 'C21 H19 N3 O3'
_chemical_formula_weight 361.39
_chemical_name_systematic
;
 ?
;
_space_group_IT_number 14
_symmetry_cell_setting monoclinic
_symmetry_space_group_name_Hall '-P 2ybc'
_symmetry_space_group_name_H-M 'P 1 21/c 1'
_atom_sites_solution_primary direct
_atom_sites_solution_secondary difmap
_audit_creation_method SHELXL-97
_cell_angle_alpha 90.00
_cell_angle_beta 109.3150(10)
_cell_angle_gamma 90.00
_cell_formula_units_Z 4
_cell_length_a 11.4995(4)
_cell_length_b 11.1353(3)
_cell_length_c 15.3917(5)
_cell_measurement_reflns_used 16016
_cell_measurement_temperature 293(2)
_cell_measurement_theta_max 38.44
_cell_measurement_theta_min 1.88
_cell_volume 1859.98(10)
_computing_cell_refinement 'SMART APEX II'
_computing_data_collection 'SMART APEX II (Bruker,2010)'
_computing_data_reduction 'SAINT (Bruker,2000)'
_computing_molecular_graphics 'Ortep-3v2 for windows (Farrugia, 1997)'
_computing_publication_material 'PLATON (Spek, 2008)'
_computing_structure_refinement 'SHELXL-97 (Sheldrick, 2008)'
_computing_structure_solution 'SHELXS-97 (Sheldrick, 2008)'
_diffrn_ambient_temperature 293(2)
_diffrn_measured_fraction_theta_full 0.999
_diffrn_measured_fraction_theta_max 0.999
_diffrn_measurement_device_type 'CCD area detector'
_diffrn_measurement_method 'phi and omega scans'
_diffrn_radiation_monochromator graphite
_diffrn_radiation_source 'fine-focus sealed tube'
_diffrn_radiation_type MoK\a
_diffrn_radiation_wavelength 0.71073
_diffrn_reflns_av_R_equivalents 0.0345
_diffrn_reflns_av_sigmaI/netI 0.0152
_diffrn_reflns_limit_h_max 10
_diffrn_reflns_limit_h_min -10
_diffrn_reflns_limit_k_max 9
_diffrn_reflns_limit_k_min -9
_diffrn_reflns_limit_l_max 13
_diffrn_reflns_limit_l_min -13
_diffrn_reflns_number 16016
_diffrn_reflns_theta_full 38.44
_diffrn_reflns_theta_max 38.44
_diffrn_reflns_theta_min 1.88
_exptl_absorpt_coefficient_mu 0.088
_exptl_absorpt_correction_T_max 0.3174
_exptl_absorpt_correction_T_min 0.1546
_exptl_absorpt_correction_type empirical
_exptl_crystal_colour gray
_exptl_crystal_density_diffrn 1.291
_exptl_crystal_density_method 'not measured'
_exptl_crystal_description block
_exptl_crystal_F_000 760
_exptl_crystal_size_max 0.1
_exptl_crystal_size_mid 0.05
_exptl_crystal_size_min 0.05
_refine_diff_density_max 0.605
_refine_diff_density_min -0.485
_refine_diff_density_rms 0.162
_refine_ls_extinction_coef 0.052(9)
_refine_ls_extinction_expression Fc^*^=kFc[1+0.001xFc^2^\l^3^/sin(2\q)]^-1/4^
_refine_ls_extinction_method SHELXL
_refine_ls_goodness_of_fit_ref 1.201
_refine_ls_matrix_type full
_refine_ls_number_parameters 245
_refine_ls_number_reflns 1369
_refine_ls_number_restraints 0
_refine_ls_restrained_S_all 1.201
_refine_ls_R_factor_all 0.0856
_refine_ls_R_factor_gt 0.0701
_refine_ls_shift/su_max 0.000
_refine_ls_shift/su_mean 0.000
_refine_ls_structure_factor_coef Fsqd
_refine_ls_weighting_details 'calc w=1/[\s^2^(Fo^2^)+(0.1593P)^2^+0.8844P] where P=(Fo^2^+2Fc^2^)/3'
_refine_ls_weighting_scheme calc
_refine_ls_wR_factor_gt 0.1793
_refine_ls_wR_factor_ref 0.2163
_reflns_number_gt 1251
_reflns_number_total 1369
_reflns_threshold_expression >2\s(I)
_cod_data_source_file jo6b00938_si_001.cif
_cod_data_source_block sy517
_cod_depositor_comments
;
The following automatic conversions were performed:

'_symmetry_cell_setting' value 'Monoclinic' changed to 'monoclinic'
according to
/usr/data/users/saulius/crontab/automatic-downloads/current/ACS/lib/dictionaries/cif_core.dic
dictionary named 'cif_core.dic' version 2.4.2 from 2011-04-26.

Automatic conversion script
Id: cif_fix_values 4268 2015-11-12 08:31:59Z antanas 
;
_cod_original_sg_symbol_H-M P2(1)/c
_cod_database_code 4032007

loop_
_symmetry_equiv_pos_as_xyz
'x, y, z'
'-x, y+1/2, -z+1/2'
'-x, -y, -z'
'x, -y-1/2, z-1/2'

loop_
_atom_site_label
_atom_site_type_symbol
_atom_site_fract_x
_atom_site_fract_y
_atom_site_fract_z
_atom_site_U_iso_or_equiv
_atom_site_adp_type
_atom_site_occupancy
_atom_site_symmetry_multiplicity
_atom_site_calc_flag
_atom_site_refinement_flags
C18 C 0.3440(6) 0.3523(6) 1.0417(4) 0.0640(18) Uani 1 1 d .
H16 H 0.3055 0.4254 1.0428 0.077 Uiso 1 1 calc R
C10 C 0.7026(5) 0.2188(5) 0.9666(4) 0.0460(15) Uani 1 1 d .
O3 O 0.7760(3) 0.2230(3) 0.8368(3) 0.0661(13) Uani 1 1 d .
C14 C 0.8536(6) 0.1598(6) 0.8039(4) 0.0689(18) Uani 1 1 d .
H1 H 0.8688 0.1779 0.7496 0.083 Uiso 1 1 calc R
C12 C 0.8560(5) 0.0734(5) 0.9313(3) 0.0621(17) Uani 1 1 d .
H3 H 0.8738 0.0199 0.9804 0.075 Uiso 1 1 calc R
C13 C 0.9044(5) 0.0701(6) 0.8585(4) 0.0733(19) Uani 1 1 d .
H2 H 0.9610 0.0152 0.8506 0.088 Uiso 1 1 calc R
C19 C 0.5604(6) 0.4199(5) 1.1155(4) 0.0737(18) Uani 1 1 d .
H19 H 0.6403 0.3831 1.1321 0.111 Uiso 1 1 calc R
H17 H 0.5476 0.4514 1.1696 0.111 Uiso 1 1 calc R
H18 H 0.5555 0.4839 1.0726 0.111 Uiso 1 1 calc R
C21 C 0.6872(7) -0.2907(6) 1.2222(6) 0.110(3) Uani 1 1 d .
H10 H 0.6098 -0.3078 1.1756 0.165 Uiso 1 1 calc R
H9 H 0.6796 -0.3025 1.2819 0.165 Uiso 1 1 calc R
H8 H 0.7493 -0.3435 1.2150 0.165 Uiso 1 1 calc R
C5 C 0.9081(7) -0.1921(7) 1.3469(5) 0.082(2) Uani 1 1 d .
H7 H 0.8893 -0.2707 1.3577 0.098 Uiso 1 1 calc R
O2 O 0.6331(4) 0.3040(4) 0.9339(3) 0.0712(14) Uani 1 1 d .
O1 O 0.7208(4) -0.1705(3) 1.2137(3) 0.0751(14) Uani 1 1 d .
N3 N 0.4679(4) 0.3322(4) 1.0739(3) 0.0506(14) Uani 1 1 d .
N2 N 0.8072(4) 0.0994(4) 1.1081(3) 0.0481(13) Uani 1 1 d .
N1 N 0.6554(4) 0.0920(3) 1.1672(3) 0.0438(13) Uani 1 1 d .
C2 C 0.9661(5) 0.0403(5) 1.3105(4) 0.0561(16) Uani 1 1 d .
H4 H 0.9879 0.1174 1.2983 0.067 Uiso 1 1 calc R
C8 C 0.7071(4) 0.1643(4) 1.0534(3) 0.0389(14) Uani 1 1 d .
C1 C 0.8571(5) -0.0092(6) 1.2553(4) 0.0578(17) Uani 1 1 d .
C15 C 0.4888(5) 0.2134(5) 1.0604(3) 0.0438(15) Uani 1 1 d .
C9 C 0.6132(4) 0.1617(4) 1.0902(3) 0.0380(15) Uani 1 1 d .
C20 C 0.5880(5) 0.0619(5) 1.2297(3) 0.0611(17) Uani 1 1 d .
H11 H 0.6383 0.0116 1.2783 0.092 Uiso 1 1 calc R
H12 H 0.5136 0.0200 1.1964 0.092 Uiso 1 1 calc R
H13 H 0.5677 0.1342 1.2554 0.092 Uiso 1 1 calc R
C7 C 0.7732(5) 0.0588(4) 1.1754(3) 0.0443(15) Uani 1 1 d .
C6 C 0.8273(5) -0.1238(6) 1.2720(4) 0.0624(17) Uani 1 1 d .
C11 C 0.7795(4) 0.1682(5) 0.9170(3) 0.0448(16) Uani 1 1 d .
C4 C 1.0101(7) -0.1397(8) 1.4000(5) 0.088(2) Uani 1 1 d .
H6 H 1.0613 -0.1823 1.4500 0.106 Uiso 1 1 calc R
C17 C 0.2873(5) 0.2491(8) 1.0080(4) 0.0735(19) Uani 1 1 d .
H15 H 0.2028 0.2384 0.9810 0.088 Uiso 1 1 calc R
C16 C 0.3771(5) 0.1605(5) 1.0206(4) 0.0620(18) Uani 1 1 d .
H14 H 0.3632 0.0799 1.0047 0.074 Uiso 1 1 calc R
C3 C 1.0443(6) -0.0244(9) 1.3848(5) 0.099(2) Uani 1 1 d .
H5 H 1.1175 0.0091 1.4230 0.119 Uiso 1 1 calc R

loop_
_atom_site_aniso_label
_atom_site_aniso_U_11
_atom_site_aniso_U_22
_atom_site_aniso_U_33
_atom_site_aniso_U_23
_atom_site_aniso_U_13
_atom_site_aniso_U_12
C18 0.049(4) 0.074(5) 0.067(4) 0.004(3) 0.015(3) 0.026(4)
C10 0.046(3) 0.044(3) 0.050(4) 0.003(3) 0.018(3) 0.002(3)
O3 0.078(3) 0.074(3) 0.058(3) 0.018(2) 0.038(2) 0.014(2)
C14 0.076(4) 0.087(5) 0.063(4) -0.003(4) 0.049(4) 0.003(4)
C12 0.072(4) 0.070(4) 0.055(4) 0.007(3) 0.035(3) 0.018(4)
C13 0.077(4) 0.078(5) 0.074(4) 0.002(4) 0.038(4) 0.021(4)
C19 0.077(4) 0.050(4) 0.088(4) -0.013(3) 0.020(3) 0.006(3)
C21 0.134(6) 0.068(5) 0.131(6) 0.014(4) 0.049(5) -0.024(4)
C5 0.068(4) 0.111(5) 0.060(4) 0.021(4) 0.013(4) 0.032(5)
O2 0.081(3) 0.072(3) 0.071(3) 0.030(2) 0.040(2) 0.034(2)
O1 0.080(3) 0.056(3) 0.079(3) 0.012(2) 0.011(3) -0.012(2)
N3 0.052(4) 0.045(3) 0.054(3) -0.003(2) 0.017(2) 0.005(3)
N2 0.050(3) 0.055(3) 0.040(3) 0.008(2) 0.016(3) 0.010(2)
N1 0.045(3) 0.053(3) 0.039(3) 0.005(2) 0.022(2) 0.010(2)
C2 0.040(3) 0.059(4) 0.059(4) -0.004(3) 0.003(3) -0.006(3)
C8 0.046(3) 0.037(3) 0.036(3) 0.007(3) 0.016(3) 0.006(3)
C1 0.070(5) 0.055(4) 0.064(4) -0.011(4) 0.043(4) -0.003(4)
C15 0.047(4) 0.043(4) 0.043(3) 0.002(2) 0.016(3) 0.006(3)
C9 0.047(4) 0.033(3) 0.033(3) 0.002(3) 0.013(3) 0.005(3)
C20 0.061(3) 0.074(4) 0.055(3) 0.008(3) 0.028(3) 0.011(3)
C7 0.050(4) 0.045(3) 0.035(3) 0.015(3) 0.011(3) 0.015(3)
C6 0.058(4) 0.071(5) 0.061(4) -0.008(4) 0.025(4) 0.003(4)
C11 0.048(3) 0.049(4) 0.041(4) 0.004(3) 0.020(3) 0.000(3)
C4 0.079(6) 0.104(6) 0.076(5) 0.033(5) 0.019(5) 0.036(5)
C17 0.041(4) 0.100(5) 0.075(4) 0.002(4) 0.012(3) 0.007(5)
C16 0.049(4) 0.060(4) 0.074(4) -0.010(3) 0.016(3) -0.006(4)
C3 0.059(4) 0.145(8) 0.070(5) -0.011(5) -0.010(4) 0.017(5)

loop_
_atom_type_symbol
_atom_type_description
_atom_type_scat_dispersion_real
_atom_type_scat_dispersion_imag
_atom_type_scat_source
C C 0.0033 0.0016 'International Tables Vol C Tables 4.2.6.8 and 6.1.1.4'
H H 0.0000 0.0000 'International Tables Vol C Tables 4.2.6.8 and 6.1.1.4'
N N 0.0061 0.0033 'International Tables Vol C Tables 4.2.6.8 and 6.1.1.4'
O O 0.0106 0.0060 'International Tables Vol C Tables 4.2.6.8 and 6.1.1.4'

loop_
_geom_angle_atom_site_label_1
_geom_angle_atom_site_label_2
_geom_angle_atom_site_label_3
_geom_angle
C17 C18 N3 108.5(5)
O2 C10 C8 121.2(4)
O2 C10 C11 120.4(5)
C8 C10 C11 118.4(5)
C14 O3 C11 106.2(4)
C13 C14 O3 111.3(5)
C11 C12 C13 107.4(5)
C14 C13 C12 106.3(5)
C4 C5 C6 117.9(7)
C6 O1 C21 121.1(5)
C18 N3 C15 108.5(4)
C18 N3 C19 125.8(5)
C15 N3 C19 125.8(4)
C7 N2 C8 104.9(4)
C9 N1 C7 106.9(4)
C9 N1 C20 126.1(4)
C7 N1 C20 127.0(4)
C1 C2 C3 120.4(6)
C9 C8 N2 110.2(4)
C9 C8 C10 126.4(5)
N2 C8 C10 123.2(5)
C6 C1 C2 119.5(5)
C6 C1 C7 119.6(5)
C2 C1 C7 120.9(5)
C16 C15 N3 107.4(4)
C16 C15 C9 130.4(5)
N3 C15 C9 122.1(4)
N1 C9 C8 105.6(4)
N1 C9 C15 121.6(4)
C8 C9 C15 132.8(4)
N2 C7 N1 112.4(4)
N2 C7 C1 123.2(5)
N1 C7 C1 124.3(5)
O1 C6 C1 117.4(5)
O1 C6 C5 122.0(6)
C1 C6 C5 120.6(6)
C12 C11 O3 108.7(4)
C12 C11 C10 134.0(5)
O3 C11 C10 117.3(5)
C5 C4 C3 123.2(6)
C18 C17 C16 108.0(5)
C15 C16 C17 107.6(5)
C4 C3 C2 118.3(6)

loop_
_geom_bond_atom_site_label_1
_geom_bond_atom_site_label_2
_geom_bond_distance
C18 C17 1.338(8)
C18 N3 1.363(6)
C10 O2 1.235(5)
C10 C8 1.452(7)
C10 C11 1.459(7)
O3 C14 1.359(6)
O3 C11 1.366(6)
C14 C13 1.312(7)
C12 C11 1.345(7)
C12 C13 1.408(7)
C19 N3 1.429(7)
C21 O1 1.411(7)
C5 C4 1.323(9)
C5 C6 1.437(8)
O1 C6 1.359(7)
N3 C15 1.373(6)
N2 C7 1.303(6)
N2 C8 1.384(6)
N1 C9 1.365(5)
N1 C7 1.369(6)
N1 C20 1.460(6)
C2 C1 1.375(7)
C2 C3 1.399(8)
C8 C9 1.375(6)
C1 C6 1.368(7)
C1 C7 1.493(7)
C15 C16 1.360(7)
C15 C9 1.468(7)
C4 C3 1.385(10)
C17 C16 1.395(7)
